data_4103537
loop_
_publ_author_name
'Antonia Kaloudi-Chantzea'
'Nikolaos Karakostas'
'Catherine P. Raptopoulou'
'Vassilis Psycharis'
'Emmanuel Saridakis'
'Jan Griebel'
'Ralf Hermann'
'George Pistolis'

_publ_section_title
;
 Coordination-Driven Self Assembly of a Brilliantly Fluorescent Rhomboid
 Cavitand Composed of Bodipy-Dye Subunits
;
_journal_name_full 'Journal of the American Chemical Society'
_journal_page_first 16327
_journal_page_last 16329
_journal_paper_doi 10.1021/ja1064679
_journal_volume 132
_journal_year 2010
_chemical_formula_sum 'C130 H143.2 B2 F12 N8 O16.6 P4 Pt2 S4'
_chemical_formula_weight 2975.25
_chemical_name_systematic
;
 ?
;
_space_group_IT_number 15
_symmetry_cell_setting monoclinic
_symmetry_space_group_name_Hall '-C 2yc'
_symmetry_space_group_name_H-M 'C 1 2/c 1'
_atom_sites_solution_hydrogens geom
_atom_sites_solution_primary direct
_atom_sites_solution_secondary difmap
_audit_creation_method SHELXL-97
_cell_angle_alpha 90.00
_cell_angle_beta 101.2680(10)
_cell_angle_gamma 90.00
_cell_formula_units_Z 4
_cell_length_a 19.6804(3)
_cell_length_b 30.5202(5)
_cell_length_c 27.2342(4)
_cell_measurement_reflns_used 90613
_cell_measurement_temperature 293(2)
_cell_measurement_theta_max 71.94
_cell_measurement_theta_min 6.63
_cell_volume 16042.9(4)
_computing_cell_refinement 'CrystalClear, Rigaku MSC, 2005'
_computing_data_collection 'CrystalClear, Rigaku MSC, 2005'
_computing_data_reduction 'CrystalClear, Rigaku MSC, 2005'
_computing_structure_refinement 'SHELXL-97 (Sheldrick, 1997)'
_computing_structure_solution 'SHELXS-97 (Sheldrick, 1997)'
_diffrn_ambient_temperature 293(2)
_diffrn_measured_fraction_theta_full 0.974
_diffrn_measured_fraction_theta_max 0.974
_diffrn_measurement_device_type 'Rigaku R-AXIS SPIDER IPDS'
_diffrn_measurement_method '\q scans'
_diffrn_radiation_monochromator graphite
_diffrn_radiation_source 'fine-focus sealed tube'
_diffrn_radiation_type CuK\a
_diffrn_radiation_wavelength 1.54178
_diffrn_reflns_av_R_equivalents 0.0566
_diffrn_reflns_av_sigmaI/netI 0.0436
_diffrn_reflns_limit_h_max 23
_diffrn_reflns_limit_h_min -23
_diffrn_reflns_limit_k_max 35
_diffrn_reflns_limit_k_min -30
_diffrn_reflns_limit_l_max 32
_diffrn_reflns_limit_l_min -32
_diffrn_reflns_number 111743
_diffrn_reflns_theta_full 65.00
_diffrn_reflns_theta_max 65.00
_diffrn_reflns_theta_min 6.63
_exptl_absorpt_coefficient_mu 4.649
_exptl_absorpt_correction_T_max 1.000
_exptl_absorpt_correction_T_min 0.010
_exptl_absorpt_correction_type empirical
_exptl_absorpt_process_details 'CrystalClear, Rigaku MSC, 2005'
_exptl_crystal_colour fuxia
_exptl_crystal_density_diffrn 1.232
_exptl_crystal_density_method 'not measured'
_exptl_crystal_description parallelepiped
_exptl_crystal_F_000 6040
_exptl_crystal_size_max 0.22
_exptl_crystal_size_mid 0.18
_exptl_crystal_size_min 0.08
_refine_diff_density_max 0.880
_refine_diff_density_min -1.129
_refine_diff_density_rms 0.103
_refine_ls_extinction_method none
_refine_ls_goodness_of_fit_ref 1.082
_refine_ls_hydrogen_treatment ref
_refine_ls_matrix_type full
_refine_ls_number_parameters 742
_refine_ls_number_reflns 13298
_refine_ls_number_restraints 12
_refine_ls_restrained_S_all 1.084
_refine_ls_R_factor_all 0.0698
_refine_ls_R_factor_gt 0.0554
_refine_ls_shift/su_max 0.001
_refine_ls_shift/su_mean 0.000
_refine_ls_structure_factor_coef Fsqd
_refine_ls_weighting_details 'calc w=1/[\s^2^(Fo^2^)+(0.1144P)^2^+0.0000P] where P=(Fo^2^+2Fc^2^)/3'
_refine_ls_weighting_scheme calc
_refine_ls_wR_factor_gt 0.1598
_refine_ls_wR_factor_ref 0.1758
_reflns_number_gt 10314
_reflns_number_total 13298
_reflns_threshold_expression >2sigma(I)
_cod_data_source_file ja1064679_si_002.cif
_cod_data_source_block pist3
_cod_original_formula_sum 'C130 H143.20 B2 F12 N8 O16.60 P4 Pt2 S4'
_cod_database_code 4103537

loop_
_symmetry_equiv_pos_as_xyz
'x, y, z'
'-x, y, -z+1/2'
'x+1/2, y+1/2, z'
'-x+1/2, y+1/2, -z+1/2'
'-x, -y, -z'
'x, -y, z-1/2'
'-x+1/2, -y+1/2, -z'
'x+1/2, -y+1/2, z-1/2'

loop_
_atom_site_label
_atom_site_type_symbol
_atom_site_fract_x
_atom_site_fract_y
_atom_site_fract_z
_atom_site_U_iso_or_equiv
_atom_site_adp_type
_atom_site_occupancy
_atom_site_symmetry_multiplicity
_atom_site_calc_flag
_atom_site_refinement_flags
Pt1 Pt 0.172580(9) 0.408407(8) 0.404628(7) 0.05772(13) Uani 1 1 d .
P1 P 0.13811(7) 0.33838(5) 0.38748(5) 0.0664(4) Uani 1 1 d .
P2 P 0.06558(6) 0.43462(5) 0.37203(5) 0.0621(3) Uani 1 1 d .
B B 0.6225(3) 0.3289(2) 0.5113(3) 0.0752(18) Uani 1 1 d .
C1 C 0.6292(5) 0.3677(3) 0.4086(3) 0.125(3) Uani 1 1 d .
H1A H 0.6051 0.3811 0.4321 0.175 Uiso 1 1 calc R
H1B H 0.6023 0.3708 0.3753 0.175 Uiso 1 1 calc R
H1C H 0.6733 0.3818 0.4105 0.175 Uiso 1 1 calc R
C2 C 0.6400(3) 0.3205(3) 0.4206(3) 0.094(2) Uani 1 1 d .
C3 C 0.6531(4) 0.2865(3) 0.3870(3) 0.102(2) Uani 1 1 d .
C4 C 0.6546(6) 0.2943(4) 0.3331(3) 0.160(4) Uani 1 1 d .
H4A H 0.6857 0.2733 0.3224 0.208 Uiso 1 1 calc R
H4B H 0.6726 0.3234 0.3294 0.208 Uiso 1 1 calc R
C5 C 0.5833(7) 0.2901(5) 0.2995(4) 0.218(6) Uani 1 1 d .
H5A H 0.5875 0.2932 0.2652 0.305 Uiso 1 1 calc R
H5B H 0.5534 0.3127 0.3078 0.305 Uiso 1 1 calc R
H5C H 0.5640 0.2619 0.3044 0.305 Uiso 1 1 calc R
C6 C 0.6776(4) 0.2045(3) 0.3921(4) 0.138(3) Uani 1 1 d .
H6A H 0.6552 0.2012 0.3590 0.193 Uiso 1 1 d .
H6B H 0.6620 0.1802 0.4122 0.193 Uiso 1 1 d .
H6C H 0.7269 0.2013 0.3961 0.193 Uiso 1 1 d .
C7 C 0.6598(3) 0.2483(3) 0.4154(3) 0.096(2) Uani 1 1 d .
C8 C 0.6536(3) 0.2590(2) 0.4647(3) 0.0793(17) Uani 1 1 d .
C9 C 0.6566(3) 0.2331(2) 0.5074(3) 0.0811(17) Uani 1 1 d .
C10 C 0.6692(4) 0.1832(3) 0.5040(4) 0.123(3) Uani 1 1 d .
H10A H 0.6942 0.1739 0.5366 0.172 Uiso 1 1 d .
H10B H 0.6973 0.1784 0.4798 0.172 Uiso 1 1 d .
H10C H 0.6264 0.1690 0.4958 0.172 Uiso 1 1 d .
C11 C 0.6477(3) 0.2503(2) 0.5512(3) 0.0830(17) Uani 1 1 d .
C12 C 0.6480(4) 0.2327(3) 0.6011(3) 0.107(2) Uani 1 1 d .
C13 C 0.6591(6) 0.1835(3) 0.6164(4) 0.161(4) Uani 1 1 d .
H13A H 0.6535 0.1811 0.6503 0.226 Uiso 1 1 d .
H13B H 0.7047 0.1748 0.6134 0.226 Uiso 1 1 d .
H13C H 0.6252 0.1664 0.5949 0.226 Uiso 1 1 d .
C14 C 0.6368(5) 0.2657(4) 0.6324(4) 0.122(3) Uani 1 1 d .
C15 C 0.6509(11) 0.2661(5) 0.6954(7) 0.235(9) Uani 1 1 d .
H15A H 0.6874 0.2463 0.7108 0.306 Uiso 1 1 calc R
H15B H 0.6589 0.2953 0.7096 0.306 Uiso 1 1 calc R
C16 C 0.5862(10) 0.2506(9) 0.6958(6) 0.309(11) Uani 1 1 d .
H16A H 0.5859 0.2364 0.7272 0.433 Uiso 1 1 calc R
H16B H 0.5732 0.2299 0.6691 0.433 Uiso 1 1 calc R
H16C H 0.5539 0.2745 0.6915 0.433 Uiso 1 1 calc R
C17 C 0.6261(4) 0.3042(3) 0.6040(3) 0.102(2) Uani 1 1 d .
C18 C 0.6077(5) 0.3482(3) 0.6186(3) 0.121(3) Uani 1 1 d .
H18A H 0.6034 0.3675 0.5903 0.158 Uiso 1 1 calc R
H18B H 0.6433 0.3589 0.6451 0.158 Uiso 1 1 calc R
H18C H 0.5645 0.3470 0.6298 0.158 Uiso 1 1 calc R
C19 C 0.5424(3) 0.3425(2) 0.4982(3) 0.0825(17) Uani 1 1 d .
C20 C 0.4838(3) 0.3532(2) 0.4852(2) 0.0811(17) Uani 1 1 d .
C21 C 0.4122(3) 0.3656(2) 0.4681(2) 0.0794(16) Uani 1 1 d .
C22 C 0.3867(3) 0.3753(2) 0.4188(3) 0.096(2) Uani 1 1 d .
H22 H 0.4166 0.3745 0.3963 0.125 Uiso 1 1 calc R
C23 C 0.3203(3) 0.3861(3) 0.4019(2) 0.0898(19) Uani 1 1 d .
H23 H 0.3053 0.3926 0.3681 0.117 Uiso 1 1 calc R
C24 C 0.3654(3) 0.3667(2) 0.4986(2) 0.092(2) Uani 1 1 d .
H24 H 0.3796 0.3598 0.5323 0.120 Uiso 1 1 calc R
C25 C 0.2976(3) 0.3779(3) 0.4807(2) 0.092(2) Uani 1 1 d .
H25 H 0.2668 0.3784 0.5026 0.120 Uiso 1 1 calc R
C26 C 0.6693(3) 0.37019(19) 0.5262(2) 0.0737(15) Uani 1 1 d .
C27 C 0.7004(3) 0.4040(2) 0.5372(3) 0.0825(19) Uani 1 1 d .
C28 C 0.7312(3) 0.44679(19) 0.5509(2) 0.0701(14) Uani 1 1 d .
C29 C 0.7548(3) 0.4725(2) 0.5172(2) 0.0755(15) Uani 1 1 d .
H29 H 0.7524 0.4626 0.4847 0.098 Uiso 1 1 calc R
C30 C 0.7818(3) 0.5127(2) 0.5306(2) 0.0742(15) Uani 1 1 d .
H30 H 0.7964 0.5300 0.5066 0.096 Uiso 1 1 calc R
C31 C 0.7655(3) 0.5034(2) 0.6113(2) 0.0786(16) Uani 1 1 d .
H31 H 0.7690 0.5140 0.6437 0.102 Uiso 1 1 calc R
C32 C 0.7371(3) 0.4630(2) 0.5990(3) 0.0852(18) Uani 1 1 d .
H32 H 0.7216 0.4463 0.6232 0.111 Uiso 1 1 calc R
C41 C 0.0074(2) 0.43367(19) 0.41546(19) 0.0665(13) Uani 1 1 d .
C42 C -0.0641(3) 0.4312(3) 0.4002(2) 0.0935(19) Uani 1 1 d .
H42 H -0.0836 0.4297 0.3662 0.122 Uiso 1 1 calc R
C43 C -0.1060(3) 0.4310(3) 0.4350(3) 0.117(2) Uani 1 1 d .
H43 H -0.1539 0.4302 0.4245 0.152 Uiso 1 1 calc R
C44 C -0.0775(4) 0.4318(3) 0.4852(3) 0.101(2) Uani 1 1 d .
H44 H -0.1064 0.4306 0.5084 0.132 Uiso 1 1 calc R
C45 C -0.0080(4) 0.4343(3) 0.5014(2) 0.098(2) Uani 1 1 d .
H45 H 0.0106 0.4353 0.5355 0.127 Uiso 1 1 calc R
C46 C 0.0353(3) 0.4354(2) 0.4669(2) 0.0759(15) Uani 1 1 d .
H46 H 0.0830 0.4372 0.4779 0.099 Uiso 1 1 calc R
C47 C 0.0662(3) 0.4911(2) 0.3512(2) 0.0755(15) Uani 1 1 d .
C48 C 0.0894(4) 0.5013(3) 0.3074(3) 0.099(2) Uani 1 1 d .
H48 H 0.1046 0.4793 0.2884 0.128 Uiso 1 1 calc R
C49 C 0.0893(5) 0.5452(3) 0.2924(3) 0.125(3) Uani 1 1 d .
H49 H 0.1012 0.5525 0.2620 0.162 Uiso 1 1 calc R
C50 C 0.0720(6) 0.5769(3) 0.3224(5) 0.141(4) Uani 1 1 d .
H50 H 0.0732 0.6061 0.3127 0.183 Uiso 1 1 calc R
C51 C 0.0537(7) 0.5675(3) 0.3642(4) 0.174(5) Uani 1 1 d .
H51 H 0.0437 0.5900 0.3848 0.227 Uiso 1 1 calc R
C52 C 0.0490(4) 0.5246(2) 0.3787(3) 0.114(3) Uani 1 1 d .
H52 H 0.0335 0.5186 0.4081 0.148 Uiso 1 1 calc R
C53 C 0.0222(3) 0.40628(18) 0.3167(2) 0.0712(16) Uani 1 1 d .
H53A H -0.0229 0.4196 0.3056 0.093 Uiso 1 1 calc R
H53B H 0.0485 0.4107 0.2905 0.093 Uiso 1 1 calc R
C54 C 0.0121(3) 0.3567(2) 0.3228(2) 0.0812(17) Uani 1 1 d .
H54A H -0.0207 0.3459 0.2941 0.106 Uiso 1 1 calc R
H54B H -0.0073 0.3516 0.3524 0.106 Uiso 1 1 calc R
C55 C 0.0803(3) 0.3308(2) 0.3276(2) 0.0798(17) Uani 1 1 d .
H55A H 0.1039 0.3399 0.3011 0.104 Uiso 1 1 calc R
H55B H 0.0696 0.2999 0.3229 0.104 Uiso 1 1 calc R
C56 C 0.0939(3) 0.3144(2) 0.4333(2) 0.0765(16) Uani 1 1 d .
C57 C 0.0627(4) 0.2738(3) 0.4235(3) 0.116(3) Uani 1 1 d .
H57 H 0.0646 0.2594 0.3937 0.151 Uiso 1 1 calc R
C58 C 0.0286(4) 0.2548(4) 0.4582(4) 0.136(4) Uani 1 1 d .
H58 H 0.0055 0.2283 0.4510 0.176 Uiso 1 1 calc R
C59 C 0.0290(4) 0.2749(4) 0.5021(5) 0.129(4) Uani 1 1 d .
H59 H 0.0064 0.2616 0.5252 0.168 Uiso 1 1 calc R
C60 C 0.0620(4) 0.3149(3) 0.5143(3) 0.117(3) Uani 1 1 d .
H60 H 0.0631 0.3279 0.5453 0.152 Uiso 1 1 calc R
C61 C 0.0936(3) 0.3350(2) 0.4782(3) 0.0904(19) Uani 1 1 d .
H61 H 0.1144 0.3623 0.4846 0.118 Uiso 1 1 calc R
C62 C 0.2095(3) 0.3011(2) 0.3853(3) 0.0871(18) Uani 1 1 d .
C63 C 0.2376(5) 0.2769(3) 0.4263(4) 0.131(3) Uani 1 1 d .
H63 H 0.2215 0.2799 0.4560 0.171 Uiso 1 1 calc R
C64 C 0.2907(7) 0.2477(5) 0.4231(6) 0.200(6) Uani 1 1 d .
H64 H 0.3060 0.2282 0.4493 0.260 Uiso 1 1 calc R
C65 C 0.3202(7) 0.2472(6) 0.3825(6) 0.217(7) Uani 1 1 d .
H65 H 0.3590 0.2298 0.3826 0.282 Uiso 1 1 calc R
C66 C 0.2935(6) 0.2727(4) 0.3399(5) 0.157(4) Uani 1 1 d .
H66 H 0.3127 0.2717 0.3112 0.204 Uiso 1 1 calc R
C67 C 0.2368(4) 0.2995(3) 0.3428(3) 0.120(3) Uani 1 1 d .
H67 H 0.2174 0.3167 0.3154 0.156 Uiso 1 1 calc R
N1 N 0.6416(2) 0.30390(17) 0.4658(2) 0.0762(13) Uani 1 1 d .
N2 N 0.6334(2) 0.29580(17) 0.5555(2) 0.0810(13) Uani 1 1 d .
N3 N 0.2749(2) 0.38787(16) 0.43293(16) 0.0659(10) Uani 1 1 d .
N4 N 0.7883(2) 0.52807(14) 0.57716(16) 0.0640(11) Uani 1 1 d .
S1 S 0.19793(13) 0.40677(9) 0.24839(8) 0.1189(9) Uani 1 1 d .
O1 O 0.1628(6) 0.3718(4) 0.2326(3) 0.224(4) Uani 1 1 d .
O2 O 0.1480(4) 0.4384(5) 0.2206(3) 0.254(6) Uani 1 1 d .
O3 O 0.2174(4) 0.4181(2) 0.2984(2) 0.140(2) Uani 1 1 d .
C81 C 0.2641(11) 0.4174(6) 0.2143(7) 0.253(9) Uiso 1 1 d D
F1 F 0.2439(4) 0.4093(2) 0.1679(4) 0.191(3) Uiso 1 1 d D
F2 F 0.2888(6) 0.4563(4) 0.2248(4) 0.301(5) Uiso 1 1 d D
F3 F 0.3055(9) 0.3875(5) 0.2382(6) 0.376(7) Uiso 1 1 d D
S2 S 0.3107(2) 0.09414(11) 0.40350(10) 0.1607(14) Uani 1 1 d .
O4 O 0.3176(5) 0.0846(3) 0.4518(3) 0.177(3) Uani 1 1 d .
O5 O 0.2735(10) 0.1224(5) 0.3772(6) 0.345(9) Uani 1 1 d .
O6 O 0.3837(11) 0.1115(6) 0.3945(6) 0.344(10) Uani 1 1 d .
C82 C 0.3043(14) 0.0518 0.3649(11) 0.62(4) Uiso 1 1 d D
F4 F 0.2735(8) 0.0204(5) 0.3832(5) 0.369(6) Uiso 1 1 d D
F5 F 0.3608(11) 0.0369(8) 0.3554(8) 0.487(11) Uiso 1 1 d D
F6 F 0.2683(10) 0.0582(6) 0.3203(8) 0.440(9) Uiso 1 1 d D
C1E C 0.2764(11) 0.1296(7) 0.2222(8) 0.274(8) Uiso 1 1 d .
C2E C 0.3226(14) 0.1643(8) 0.2441(8) 0.292(9) Uiso 1 1 d .
O1E O 0.3828(7) 0.1839(4) 0.2601(4) 0.232(4) Uiso 1 1 d .
C3E C 0.4361(12) 0.1748(7) 0.3010(9) 0.268(8) Uiso 1 1 d .
C4E C 0.4814(6) 0.1883(4) 0.3478(4) 0.147(3) Uiso 1 1 d .
O1W O 0.1306(19) 0.1838(12) 0.3481(13) 0.360(14) Uiso 0.50 1 d P
O2W O 0.867(2) 0.0420(14) 0.2904(18) 0.303(19) Uiso 0.30 1 d P
O3W O 0.0709(15) 0.1579(9) 0.3659(10) 0.285(10) Uiso 0.50 1 d P

loop_
_atom_site_aniso_label
_atom_site_aniso_U_11
_atom_site_aniso_U_22
_atom_site_aniso_U_33
_atom_site_aniso_U_23
_atom_site_aniso_U_13
_atom_site_aniso_U_12
Pt1 0.05057(16) 0.0527(2) 0.06643(16) -0.00148(9) 0.00294(11) -0.00472(8)
P1 0.0614(7) 0.0523(9) 0.0815(8) -0.0047(7) 0.0039(6) -0.0037(6)
P2 0.0550(7) 0.0631(10) 0.0649(6) 0.0015(7) 0.0036(5) 0.0010(6)
B 0.048(3) 0.062(5) 0.109(5) 0.008(4) -0.002(3) -0.004(3)
C1 0.141(7) 0.116(7) 0.114(6) 0.026(5) 0.015(5) -0.004(5)
C2 0.082(4) 0.082(6) 0.112(5) 0.010(5) 0.002(4) -0.011(4)
C3 0.090(4) 0.098(6) 0.114(5) -0.015(5) 0.014(4) -0.005(4)
C4 0.199(11) 0.179(10) 0.094(5) -0.005(6) 0.007(6) 0.005(8)
C5 0.246(15) 0.260(16) 0.124(8) 0.001(9) -0.024(9) 0.023(12)
C6 0.135(7) 0.108(7) 0.155(7) -0.043(6) -0.010(6) 0.001(5)
C7 0.077(4) 0.082(6) 0.122(5) -0.015(5) 0.004(4) -0.001(4)
C8 0.054(3) 0.062(4) 0.113(5) -0.010(4) -0.005(3) -0.007(3)
C9 0.052(3) 0.057(4) 0.127(5) 0.003(4) 0.001(3) -0.003(3)
C10 0.121(6) 0.067(5) 0.180(8) -0.002(5) 0.029(6) 0.006(4)
C11 0.064(3) 0.058(5) 0.124(5) 0.009(4) 0.010(3) -0.002(3)
C12 0.101(5) 0.078(6) 0.135(6) 0.027(5) 0.007(5) -0.003(4)
C13 0.212(10) 0.078(6) 0.196(10) 0.058(6) 0.045(8) 0.000(6)
C14 0.154(8) 0.102(7) 0.111(6) 0.018(6) 0.032(5) -0.007(6)
C15 0.30(2) 0.156(12) 0.29(2) 0.003(12) 0.174(19) -0.017(12)
C16 0.241(19) 0.46(3) 0.189(14) 0.054(19) -0.043(14) -0.04(2)
C17 0.104(5) 0.078(6) 0.119(6) -0.002(5) 0.012(4) 0.000(4)
C18 0.153(7) 0.096(6) 0.117(6) -0.018(5) 0.031(5) -0.021(5)
C19 0.064(3) 0.059(4) 0.116(5) 0.008(4) -0.002(3) -0.014(3)
C20 0.054(3) 0.069(4) 0.114(4) 0.010(3) 0.004(3) -0.005(3)
C21 0.056(3) 0.076(4) 0.100(4) 0.004(3) 0.001(3) -0.005(3)
C22 0.057(3) 0.131(7) 0.100(4) 0.009(4) 0.012(3) 0.009(4)
C23 0.058(3) 0.121(6) 0.090(4) 0.011(4) 0.013(3) 0.005(4)
C24 0.061(3) 0.125(6) 0.086(4) 0.008(4) 0.002(3) 0.017(4)
C25 0.072(4) 0.125(7) 0.074(3) 0.022(4) 0.001(3) 0.007(4)
C26 0.059(3) 0.049(4) 0.107(4) -0.006(3) 0.001(3) -0.001(3)
C27 0.055(3) 0.067(5) 0.120(5) -0.008(4) 0.003(3) 0.004(3)
C28 0.059(3) 0.051(4) 0.096(4) -0.002(3) 0.003(3) -0.006(3)
C29 0.075(3) 0.067(4) 0.084(3) -0.010(3) 0.012(3) -0.019(3)
C30 0.074(3) 0.073(4) 0.075(3) -0.008(3) 0.011(3) -0.020(3)
C31 0.080(3) 0.075(4) 0.082(3) -0.004(3) 0.019(3) -0.021(3)
C32 0.090(4) 0.065(4) 0.100(4) -0.003(4) 0.018(3) -0.023(3)
C41 0.059(3) 0.066(4) 0.074(3) -0.004(3) 0.012(2) 0.001(3)
C42 0.069(4) 0.122(6) 0.084(4) -0.011(4) 0.004(3) 0.002(4)
C43 0.065(4) 0.176(8) 0.114(5) -0.012(6) 0.030(4) 0.006(5)
C44 0.093(5) 0.117(6) 0.106(5) -0.003(5) 0.047(4) -0.003(4)
C45 0.099(5) 0.117(6) 0.080(4) 0.004(4) 0.025(3) 0.029(4)
C46 0.071(3) 0.079(5) 0.077(3) 0.001(3) 0.014(3) 0.001(3)
C47 0.072(3) 0.068(4) 0.084(3) 0.010(3) 0.009(3) 0.003(3)
C48 0.114(5) 0.090(6) 0.098(4) 0.016(4) 0.036(4) 0.001(4)
C49 0.140(7) 0.122(8) 0.113(6) 0.055(6) 0.026(5) -0.005(6)
C50 0.195(10) 0.082(6) 0.160(9) 0.030(7) 0.073(8) 0.035(7)
C51 0.307(15) 0.082(7) 0.171(9) 0.021(7) 0.138(10) 0.045(8)
C52 0.171(7) 0.058(5) 0.133(6) 0.020(5) 0.076(6) 0.016(5)
C53 0.062(3) 0.073(5) 0.071(3) 0.003(3) -0.005(3) -0.003(3)
C54 0.061(3) 0.096(5) 0.079(3) -0.001(3) -0.004(3) -0.012(3)
C55 0.079(4) 0.070(4) 0.085(3) -0.014(3) 0.001(3) -0.016(3)
C56 0.067(3) 0.066(4) 0.092(4) 0.012(3) 0.004(3) -0.014(3)
C57 0.107(5) 0.101(6) 0.126(6) 0.025(5) -0.015(4) -0.046(4)
C58 0.110(6) 0.133(9) 0.149(8) 0.055(7) -0.010(6) -0.053(6)
C59 0.078(5) 0.140(9) 0.166(9) 0.070(8) 0.014(5) -0.014(5)
C60 0.105(5) 0.134(7) 0.118(6) 0.036(6) 0.037(5) 0.008(5)
C61 0.078(4) 0.087(5) 0.108(5) 0.017(4) 0.023(3) -0.001(3)
C62 0.082(4) 0.061(4) 0.111(5) -0.019(4) 0.002(4) 0.003(3)
C63 0.128(6) 0.119(7) 0.142(7) 0.020(6) 0.015(5) 0.065(5)
C64 0.173(11) 0.225(14) 0.199(12) 0.047(11) 0.031(9) 0.119(10)
C65 0.186(12) 0.264(17) 0.187(12) -0.030(13) 0.005(10) 0.147(12)
C66 0.144(8) 0.168(11) 0.167(10) -0.050(8) 0.054(8) 0.040(7)
C67 0.114(6) 0.132(7) 0.118(6) -0.021(5) 0.031(5) 0.025(5)
N1 0.063(3) 0.062(4) 0.099(3) -0.010(3) 0.004(2) -0.003(2)
N2 0.071(3) 0.063(4) 0.104(4) 0.008(3) 0.004(3) -0.011(2)
N3 0.053(2) 0.064(3) 0.077(2) 0.001(2) 0.0020(19) -0.003(2)
N4 0.060(2) 0.054(3) 0.076(2) 0.000(2) 0.006(2) -0.009(2)
S1 0.1111(15) 0.167(3) 0.0789(10) -0.0183(12) 0.0198(11) -0.0326(14)
O1 0.229(9) 0.258(11) 0.184(7) -0.062(7) 0.040(6) -0.119(8)
O2 0.150(6) 0.467(19) 0.120(5) -0.064(8) -0.032(4) 0.110(9)
O3 0.150(5) 0.182(6) 0.081(3) -0.019(3) 0.006(3) 0.037(4)
S2 0.225(4) 0.159(3) 0.0917(14) 0.0079(15) 0.0157(19) 0.045(2)
O4 0.183(7) 0.244(9) 0.106(5) 0.022(5) 0.032(5) -0.026(5)
O5 0.41(2) 0.261(14) 0.331(16) 0.107(13) -0.012(14) 0.154(14)
O6 0.45(3) 0.323(16) 0.300(16) -0.024(14) 0.187(18) -0.218(18)

loop_
_atom_type_symbol
_atom_type_description
_atom_type_scat_dispersion_real
_atom_type_scat_dispersion_imag
_atom_type_scat_source
C C 0.0181 0.0091 'International Tables Vol C Tables 4.2.6.8 and 6.1.1.4'
H H 0.0000 0.0000 'International Tables Vol C Tables 4.2.6.8 and 6.1.1.4'
N N 0.0311 0.0180 'International Tables Vol C Tables 4.2.6.8 and 6.1.1.4'
O O 0.0492 0.0322 'International Tables Vol C Tables 4.2.6.8 and 6.1.1.4'
Pt Pt -4.5932 6.9264 'International Tables Vol C Tables 4.2.6.8 and 6.1.1.4'
P P 0.2955 0.4335 'International Tables Vol C Tables 4.2.6.8 and 6.1.1.4'
B B 0.0090 0.0039 'International Tables Vol C Tables 4.2.6.8 and 6.1.1.4'
S S 0.3331 0.5567 'International Tables Vol C Tables 4.2.6.8 and 6.1.1.4'
F F 0.0727 0.0534 'International Tables Vol C Tables 4.2.6.8 and 6.1.1.4'

loop_
_geom_angle_atom_site_label_1
_geom_angle_atom_site_label_2
_geom_angle_atom_site_label_3
_geom_angle
_geom_angle_site_symmetry_1
_geom_angle_site_symmetry_3
N3 Pt1 N4 84.73(17) . 5_666
N3 Pt1 P1 91.20(13) . .
N4 Pt1 P1 175.93(11) 5_666 .
N3 Pt1 P2 176.07(13) . .
N4 Pt1 P2 92.10(11) 5_666 .
P1 Pt1 P2 91.97(5) . .
C56 P1 C55 105.5(3) . .
C56 P1 C62 104.4(3) . .
C55 P1 C62 104.1(3) . .
C56 P1 Pt1 113.8(2) . .
C55 P1 Pt1 114.6(2) . .
C62 P1 Pt1 113.3(2) . .
C41 P2 C53 106.5(3) . .
C41 P2 C47 105.4(3) . .
C53 P2 C47 103.0(3) . .
C41 P2 Pt1 113.52(18) . .
C53 P2 Pt1 114.2(2) . .
C47 P2 Pt1 113.27(18) . .
N2 B N1 106.2(5) . .
N2 B C26 109.8(5) . .
N1 B C26 112.1(5) . .
N2 B C19 108.8(5) . .
N1 B C19 109.2(5) . .
C26 B C19 110.7(5) . .
C2 C1 H1A 109.5 . .
C2 C1 H1B 109.5 . .
H1A C1 H1B 109.5 . .
C2 C1 H1C 109.5 . .
H1A C1 H1C 109.5 . .
H1B C1 H1C 109.5 . .
N1 C2 C3 110.0(7) . .
N1 C2 C1 123.5(7) . .
C3 C2 C1 126.4(8) . .
C7 C3 C2 104.9(7) . .
C7 C3 C4 131.5(8) . .
C2 C3 C4 123.5(9) . .
C3 C4 C5 112.7(9) . .
C3 C4 H4A 109.1 . .
C5 C4 H4A 109.1 . .
C3 C4 H4B 109.1 . .
C5 C4 H4B 109.1 . .
H4A C4 H4B 107.8 . .
C4 C5 H5A 109.5 . .
C4 C5 H5B 109.5 . .
H5A C5 H5B 109.5 . .
C4 C5 H5C 109.5 . .
H5A C5 H5C 109.5 . .
H5B C5 H5C 109.5 . .
C7 C6 H6A 112.9 . .
C7 C6 H6B 107.1 . .
H6A C6 H6B 108.1 . .
C7 C6 H6C 110.4 . .
H6A C6 H6C 112.2 . .
H6B C6 H6C 105.7 . .
C3 C7 C8 108.7(7) . .
C3 C7 C6 119.9(8) . .
C8 C7 C6 131.2(9) . .
N1 C8 C9 121.3(6) . .
N1 C8 C7 107.1(6) . .
C9 C8 C7 131.6(7) . .
C11 C9 C8 121.7(6) . .
C11 C9 C10 119.1(7) . .
C8 C9 C10 119.2(7) . .
C9 C10 H10A 107.0 . .
C9 C10 H10B 108.3 . .
H10A C10 H10B 109.3 . .
C9 C10 H10C 108.8 . .
H10A C10 H10C 110.7 . .
H10B C10 H10C 112.5 . .
C9 C11 N2 120.9(6) . .
C9 C11 C12 134.8(7) . .
N2 C11 C12 104.3(7) . .
C14 C12 C11 109.8(7) . .
C14 C12 C13 125.0(9) . .
C11 C12 C13 125.2(9) . .
C12 C13 H13A 107.2 . .
C12 C13 H13B 109.1 . .
H13A C13 H13B 110.6 . .
C12 C13 H13C 108.5 . .
H13A C13 H13C 110.8 . .
H13B C13 H13C 110.7 . .
C12 C14 C17 107.4(8) . .
C12 C14 C15 129.0(9) . .
C17 C14 C15 122.2(10) . .
C16 C15 C14 92.1(16) . .
C16 C15 H15A 113.3 . .
C14 C15 H15A 113.3 . .
C16 C15 H15B 113.3 . .
C14 C15 H15B 113.3 . .
H15A C15 H15B 110.6 . .
C15 C16 H16A 109.5 . .
C15 C16 H16B 109.5 . .
H16A C16 H16B 109.5 . .
C15 C16 H16C 109.5 . .
H16A C16 H16C 109.5 . .
H16B C16 H16C 109.5 . .
N2 C17 C14 109.9(8) . .
N2 C17 C18 120.4(7) . .
C14 C17 C18 129.7(9) . .
C17 C18 H18A 109.5 . .
C17 C18 H18B 109.5 . .
H18A C18 H18B 109.5 . .
C17 C18 H18C 109.5 . .
H18A C18 H18C 109.5 . .
H18B C18 H18C 109.5 . .
C20 C19 B 175.3(7) . .
C19 C20 C21 178.4(8) . .
C24 C21 C22 115.6(5) . .
C24 C21 C20 123.0(6) . .
C22 C21 C20 121.3(6) . .
C23 C22 C21 122.5(6) . .
C23 C22 H22 118.7 . .
C21 C22 H22 118.7 . .
C22 C23 N3 121.1(6) . .
C22 C23 H23 119.5 . .
N3 C23 H23 119.5 . .
C21 C24 C25 121.3(6) . .
C21 C24 H24 119.4 . .
C25 C24 H24 119.4 . .
N3 C25 C24 121.6(6) . .
N3 C25 H25 119.2 . .
C24 C25 H25 119.2 . .
C27 C26 B 174.6(6) . .
C26 C27 C28 174.1(6) . .
C29 C28 C32 117.2(6) . .
C29 C28 C27 121.7(6) . .
C32 C28 C27 121.1(6) . .
C28 C29 C30 120.6(6) . .
C28 C29 H29 119.7 . .
C30 C29 H29 119.7 . .
N4 C30 C29 122.2(6) . .
N4 C30 H30 118.9 . .
C29 C30 H30 118.9 . .
N4 C31 C32 120.8(6) . .
N4 C31 H31 119.6 . .
C32 C31 H31 119.6 . .
C31 C32 C28 120.5(6) . .
C31 C32 H32 119.7 . .
C28 C32 H32 119.7 . .
C42 C41 C46 118.5(5) . .
C42 C41 P2 122.8(4) . .
C46 C41 P2 118.7(4) . .
C43 C42 C41 120.2(6) . .
C43 C42 H42 119.9 . .
C41 C42 H42 119.9 . .
C42 C43 C44 120.2(6) . .
C42 C43 H43 119.9 . .
C44 C43 H43 119.9 . .
C45 C44 C43 121.1(6) . .
C45 C44 H44 119.5 . .
C43 C44 H44 119.5 . .
C44 C45 C46 119.6(6) . .
C44 C45 H45 120.2 . .
C46 C45 H45 120.2 . .
C45 C46 C41 120.2(5) . .
C45 C46 H46 119.9 . .
C41 C46 H46 119.9 . .
C52 C47 C48 117.8(6) . .
C52 C47 P2 121.9(5) . .
C48 C47 P2 120.2(5) . .
C47 C48 C49 118.8(7) . .
C47 C48 H48 120.6 . .
C49 C48 H48 120.6 . .
C50 C49 C48 119.7(8) . .
C50 C49 H49 120.1 . .
C48 C49 H49 120.1 . .
C51 C50 C49 121.3(9) . .
C51 C50 H50 119.4 . .
C49 C50 H50 119.4 . .
C50 C51 C52 120.7(9) . .
C50 C51 H51 119.7 . .
C52 C51 H51 119.7 . .
C47 C52 C51 121.6(7) . .
C47 C52 H52 119.2 . .
C51 C52 H52 119.2 . .
C54 C53 P2 115.6(4) . .
C54 C53 H53A 108.4 . .
P2 C53 H53A 108.4 . .
C54 C53 H53B 108.4 . .
P2 C53 H53B 108.4 . .
H53A C53 H53B 107.4 . .
C53 C54 C55 112.7(5) . .
C53 C54 H54A 109.1 . .
C55 C54 H54A 109.1 . .
C53 C54 H54B 109.1 . .
C55 C54 H54B 109.1 . .
H54A C54 H54B 107.8 . .
C54 C55 P1 113.2(4) . .
C54 C55 H55A 108.9 . .
P1 C55 H55A 108.9 . .
C54 C55 H55B 108.9 . .
P1 C55 H55B 108.9 . .
H55A C55 H55B 107.8 . .
C61 C56 C57 120.2(6) . .
C61 C56 P1 121.0(5) . .
C57 C56 P1 118.8(6) . .
C56 C57 C58 119.8(9) . .
C56 C57 H57 120.1 . .
C58 C57 H57 120.1 . .
C59 C58 C57 119.7(9) . .
C59 C58 H58 120.1 . .
C57 C58 H58 120.1 . .
C58 C59 C60 122.3(9) . .
C58 C59 H59 118.9 . .
C60 C59 H59 118.9 . .
C59 C60 C61 117.7(9) . .
C59 C60 H60 121.1 . .
C61 C60 H60 121.1 . .
C56 C61 C60 120.2(7) . .
C56 C61 H61 119.9 . .
C60 C61 H61 119.9 . .
C63 C62 C67 120.7(7) . .
C63 C62 P1 120.3(6) . .
C67 C62 P1 118.9(6) . .
C62 C63 C64 119.2(10) . .
C62 C63 H63 120.4 . .
C64 C63 H63 120.4 . .
C65 C64 C63 120.5(12) . .
C65 C64 H64 119.8 . .
C63 C64 H64 119.8 . .
C64 C65 C66 121.4(11) . .
C64 C65 H65 119.3 . .
C66 C65 H65 119.3 . .
C67 C66 C65 116.6(10) . .
C67 C66 H66 121.7 . .
C65 C66 H66 121.7 . .
C62 C67 C66 121.2(9) . .
C62 C67 H67 119.4 . .
C66 C67 H67 119.4 . .
C2 N1 C8 109.3(6) . .
C2 N1 B 125.8(6) . .
C8 N1 B 124.4(6) . .
C17 N2 C11 108.5(6) . .
C17 N2 B 126.5(6) . .
C11 N2 B 124.7(6) . .
C25 N3 C23 118.0(5) . .
C25 N3 Pt1 122.9(4) . .
C23 N3 Pt1 119.1(4) . .
C30 N4 C31 118.6(5) . .
C30 N4 Pt1 120.6(4) . 5_666
C31 N4 Pt1 120.6(4) . 5_666
O1 S1 O3 123.8(5) . .
O1 S1 O2 96.4(7) . .
O3 S1 O2 111.7(5) . .
O1 S1 C81 112.0(7) . .
O3 S1 C81 112.4(7) . .
O2 S1 C81 95.5(8) . .
F1 C81 F2 115.4(17) . .
F1 C81 F3 113.9(16) . .
F2 C81 F3 111.0(17) . .
F1 C81 S1 111.4(14) . .
F2 C81 S1 109.5(14) . .
F3 C81 S1 93.5(14) . .
O5 S2 O4 130.5(9) . .
O5 S2 O6 97.3(11) . .
O4 S2 O6 107.7(8) . .
O5 S2 C82 102.1(12) . .
O4 S2 C82 115.9(9) . .
O6 S2 C82 97.0(11) . .
F5 C82 F4 108.1(13) . .
F5 C82 F6 102(2) . .
F4 C82 F6 105(2) . .
F5 C82 S2 116(2) . .
F4 C82 S2 108.7(19) . .
F6 C82 S2 115.8(12) . .
O1E C2E C1E 156(2) . .
C2E O1E C3E 131.1(16) . .
O1E C3E C4E 150.5(17) . .

loop_
_geom_bond_atom_site_label_1
_geom_bond_atom_site_label_2
_geom_bond_distance
_geom_bond_site_symmetry_2
Pt1 N3 2.105(4) .
Pt1 N4 2.109(4) 5_666
Pt1 P1 2.2634(14) .
Pt1 P2 2.2653(12) .
P1 C56 1.811(6) .
P1 C55 1.812(6) .
P1 C62 1.818(7) .
P2 C41 1.801(5) .
P2 C53 1.801(6) .
P2 C47 1.815(6) .
B N2 1.552(8) .
B N1 1.564(9) .
B C26 1.567(9) .
B C19 1.601(8) .
C1 C2 1.485(10) .
C1 H1A 0.9600 .
C1 H1B 0.9600 .
C1 H1C 0.9600 .
C2 N1 1.325(8) .
C2 C3 1.439(10) .
C3 C7 1.392(11) .
C3 C4 1.491(11) .
C4 C5 1.524(15) .
C4 H4A 0.9700 .
C4 H4B 0.9700 .
C5 H5A 0.9600 .
C5 H5B 0.9600 .
C5 H5C 0.9600 .
C6 C7 1.550(12) .
C6 H6A 0.9285 .
C6 H6B 1.0066 .
C6 H6C 0.9602 .
C7 C8 1.410(9) .
C8 N1 1.391(8) .
C8 C9 1.396(8) .
C9 C11 1.346(9) .
C9 C10 1.549(10) .
C10 H10A 0.9712 .
C10 H10B 0.9504 .
C10 H10C 0.9347 .
C11 N2 1.427(8) .
C11 C12 1.460(10) .
C12 C14 1.364(11) .
C12 C13 1.564(11) .
C13 H13A 0.9531 .
C13 H13B 0.9541 .
C13 H13C 0.9519 .
C14 C17 1.401(11) .
C14 C15 1.68(2) .
C15 C16 1.360(19) .
C15 H15A 0.9700 .
C15 H15B 0.9700 .
C16 H16A 0.9600 .
C16 H16B 0.9600 .
C16 H16C 0.9600 .
C17 N2 1.381(9) .
C17 C18 1.466(10) .
C18 H18A 0.9600 .
C18 H18B 0.9600 .
C18 H18C 0.9600 .
C19 C20 1.184(7) .
C20 C21 1.445(7) .
C21 C24 1.355(8) .
C21 C22 1.370(8) .
C22 C23 1.339(8) .
C22 H22 0.9300 .
C23 N3 1.346(7) .
C23 H23 0.9300 .
C24 C25 1.372(8) .
C24 H24 0.9300 .
C25 N3 1.327(6) .
C25 H25 0.9300 .
C26 C27 1.208(7) .
C27 C28 1.457(8) .
C28 C29 1.356(8) .
C28 C32 1.384(8) .
C29 C30 1.358(7) .
C29 H29 0.9300 .
C30 N4 1.334(6) .
C30 H30 0.9300 .
C31 N4 1.339(7) .
C31 C32 1.370(8) .
C31 H31 0.9300 .
C32 H32 0.9300 .
C41 C42 1.389(7) .
C41 C46 1.402(7) .
C42 C43 1.373(8) .
C42 H42 0.9300 .
C43 C44 1.373(10) .
C43 H43 0.9300 .
C44 C45 1.355(9) .
C44 H44 0.9300 .
C45 C46 1.388(8) .
C45 H45 0.9300 .
C46 H46 0.9300 .
C47 C52 1.350(9) .
C47 C48 1.394(8) .
C48 C49 1.401(10) .
C48 H48 0.9300 .
C49 C50 1.354(12) .
C49 H49 0.9300 .
C50 C51 1.293(12) .
C50 H50 0.9300 .
C51 C52 1.376(11) .
C51 H51 0.9300 .
C52 H52 0.9300 .
C53 C54 1.539(8) .
C53 H53A 0.9700 .
C53 H53B 0.9700 .
C54 C55 1.541(8) .
C54 H54A 0.9700 .
C54 H54B 0.9700 .
C55 H55A 0.9700 .
C55 H55B 0.9700 .
C56 C61 1.374(9) .
C56 C57 1.385(9) .
C57 C58 1.389(11) .
C57 H57 0.9300 .
C58 C59 1.342(13) .
C58 H58 0.9300 .
C59 C60 1.394(12) .
C59 H59 0.9300 .
C60 C61 1.402(9) .
C60 H60 0.9300 .
C61 H61 0.9300 .
C62 C63 1.362(10) .
C62 C67 1.368(10) .
C63 C64 1.389(13) .
C63 H63 0.9300 .
C64 C65 1.346(16) .
C64 H64 0.9300 .
C65 C66 1.410(17) .
C65 H65 0.9300 .
C66 C67 1.400(12) .
C66 H66 0.9300 .
C67 H67 0.9300 .
N4 Pt1 2.109(4) 5_666
S1 O1 1.299(8) .
S1 O3 1.386(6) .
S1 O2 1.478(10) .
S1 C81 1.77(2) .
C81 F1 1.272(15) .
C81 F2 1.296(15) .
C81 F3 1.308(15) .
S2 O5 1.261(11) .
S2 O4 1.328(7) .
S2 O6 1.593(15) .
S2 C82 1.655(18) .
C82 F5 1.275(18) .
C82 F4 1.284(16) .
C82 F6 1.30(2) .
C1E C2E 1.45(3) .
C2E O1E 1.32(2) .
O1E C3E 1.40(2) .
C3E C4E 1.46(2) .
O1W O3W 1.57(4) .
